data_7220614
loop_
_publ_author_name
'Chen, Peng'
'Zhang, Meiqi'
'Sun, Wenbin'
'Li, Hongfeng'
'Zhao, Lang'
'Yan, Pengfei'

_publ_section_title
;
 Anion-dependent assembly of Dy complexes: structures and magnetic
 behaviors
;
_journal_issue 27
_journal_name_full CrystEngComm
_journal_page_first 5066
_journal_paper_doi 10.1039/C5CE00925A
_journal_volume 17
_journal_year 2015
_chemical_formula_sum 'C18 H23 N6 Nd O9 S'
_chemical_formula_weight 643.72
_chemical_name_systematic
; 
 ? 
;
_space_group_IT_number 2
_symmetry_cell_setting triclinic
_symmetry_space_group_name_Hall '-P 1'
_symmetry_space_group_name_H-M 'P -1'
_atom_sites_solution_hydrogens geom
_atom_sites_solution_primary direct
_atom_sites_solution_secondary difmap
_audit_creation_method SHELXL-97
_audit_update_record
;
2015-05-12 deposited with the CCDC.
2015-06-01 downloaded from the CCDC.
;
_cell_angle_alpha 86.142(3)
_cell_angle_beta 87.700(3)
_cell_angle_gamma 76.628(3)
_cell_formula_units_Z 2
_cell_length_a 9.4831(4)
_cell_length_b 10.3029(4)
_cell_length_c 12.9928(5)
_cell_measurement_reflns_used 7344
_cell_measurement_temperature 293(2)
_cell_measurement_theta_max 29.9806
_cell_measurement_theta_min 3.1544
_cell_volume 1231.83(9)
_computing_cell_refinement 'CrysAlis PRO (Agilent, 2011)'
_computing_data_collection 'CrysAlis PRO (Agilent, 2011)'
_computing_data_reduction 'CrysAlis PRO (Agilent, 2011)'
_computing_molecular_graphics 'Bruker SHELXTL'
_computing_publication_material 'Bruker SHELXTL'
_computing_structure_refinement 'SHELXL-97 (Sheldrick, 1997)'
_computing_structure_solution 'SHELXS-97 (Sheldrick, 1990)'
_diffrn_ambient_temperature 293(2)
_diffrn_measured_fraction_theta_full 0.998
_diffrn_measured_fraction_theta_max 0.884
_diffrn_measurement_device_type 'Xcalibur, Eos'
_diffrn_measurement_method 'phi and omega scans'
_diffrn_radiation_monochromator graphite
_diffrn_radiation_source 'Enhance (Mo) X-ray Source'
_diffrn_radiation_type MoK\a
_diffrn_radiation_wavelength 0.71073
_diffrn_reflns_av_R_equivalents 0.0328
_diffrn_reflns_av_sigmaI/netI 0.0343
_diffrn_reflns_limit_h_max 13
_diffrn_reflns_limit_h_min -13
_diffrn_reflns_limit_k_max 14
_diffrn_reflns_limit_k_min -14
_diffrn_reflns_limit_l_max 17
_diffrn_reflns_limit_l_min -17
_diffrn_reflns_number 18389
_diffrn_reflns_theta_full 27.00
_diffrn_reflns_theta_max 30.05
_diffrn_reflns_theta_min 3.16
_exptl_absorpt_coefficient_mu 2.251
_exptl_absorpt_correction_T_max 0.698
_exptl_absorpt_correction_T_min 0.674
_exptl_absorpt_correction_type multi-scan
_exptl_absorpt_process_details
;
CrysAlisPro, Agilent Technologies,
Version 1.171.36.20 (release 27-06-2012 CrysAlis171 .NET)
(compiled Jul 11 2012,15:38:31)
Empirical absorption correction using spherical harmonics,
 implemented in SCALE3 ABSPACK scaling algorithm.
;
_exptl_crystal_colour rod
_exptl_crystal_density_diffrn 1.736
_exptl_crystal_density_method 'not measured'
_exptl_crystal_description red
_exptl_crystal_F_000 642
_exptl_crystal_size_max 0.18
_exptl_crystal_size_mid 0.16
_exptl_crystal_size_min 0.16
_refine_diff_density_max 0.433
_refine_diff_density_min -0.662
_refine_diff_density_rms 0.079
_refine_ls_extinction_method none
_refine_ls_goodness_of_fit_ref 1.053
_refine_ls_hydrogen_treatment mixed
_refine_ls_matrix_type full
_refine_ls_number_parameters 330
_refine_ls_number_reflns 6393
_refine_ls_number_restraints 0
_refine_ls_restrained_S_all 1.053
_refine_ls_R_factor_all 0.0285
_refine_ls_R_factor_gt 0.0238
_refine_ls_shift/su_max 0.006
_refine_ls_shift/su_mean 0.000
_refine_ls_structure_factor_coef Fsqd
_refine_ls_weighting_details 'calc w=1/[\s^2^(Fo^2^)+(0.0222P)^2^+0.2792P] where P=(Fo^2^+2Fc^2^)/3'
_refine_ls_weighting_scheme calc
_refine_ls_wR_factor_gt 0.0523
_refine_ls_wR_factor_ref 0.0551
_reflns_number_gt 5808
_reflns_number_total 6393
_reflns_threshold_expression >2sigma(I)
_cod_data_source_file c5ce00925a2.cif
_cod_data_source_block 2a
_cod_depositor_comments 'Adding full bibliography for 7220611--7220618.cif.'
_cod_original_sg_symbol_H-M P-1
_cod_database_code 7220614

loop_
_symmetry_equiv_pos_as_xyz
'x, y, z'
'-x, -y, -z'

loop_
_atom_site_label
_atom_site_type_symbol
_atom_site_fract_x
_atom_site_fract_y
_atom_site_fract_z
_atom_site_U_iso_or_equiv
_atom_site_adp_type
_atom_site_occupancy
_atom_site_symmetry_multiplicity
_atom_site_calc_flag
_atom_site_refinement_flags
_atom_site_disorder_assembly
_atom_site_disorder_group
C1 C 1.1917(2) 0.3377(2) 0.31755(17) 0.0291(4) Uani 1 1 d . C .
C2 C 1.3153(3) 0.3875(2) 0.31826(19) 0.0362(5) Uani 1 1 d . . .
H2 H 1.3667 0.3975 0.2569 0.043 Uiso 1 1 calc R . .
C3 C 1.3638(3) 0.4230(3) 0.4112(2) 0.0438(6) Uani 1 1 d . . .
H3 H 1.4476 0.4556 0.4093 0.053 Uiso 1 1 calc R . .
C4 C 1.2932(3) 0.4117(2) 0.5041(2) 0.0409(6) Uani 1 1 d . . .
H4 H 1.3294 0.4349 0.5640 0.049 Uiso 1 1 calc R . .
C5 C 1.1650(3) 0.3643(2) 0.50776(17) 0.0316(5) Uani 1 1 d . . .
C6 C 1.1156(2) 0.3263(2) 0.41474(16) 0.0269(4) Uani 1 1 d . . .
C7 C 1.0795(3) 0.3511(2) 0.59813(18) 0.0366(5) Uani 1 1 d . . .
H7 H 1.1065 0.3758 0.6606 0.044 Uiso 1 1 calc R . .
C8 C 0.9577(3) 0.3021(2) 0.59409(17) 0.0357(5) Uani 1 1 d . . .
H8 H 0.9014 0.2935 0.6533 0.043 Uiso 1 1 calc R . .
C9 C 0.9189(2) 0.2649(2) 0.49877(16) 0.0288(4) Uani 1 1 d . . .
C10 C 0.7914(2) 0.2084(2) 0.48876(16) 0.0308(5) Uani 1 1 d . . .
H10 H 0.7307 0.2007 0.5458 0.037 Uiso 1 1 calc R . .
C11 C 0.6383(3) 0.1103(2) 0.39837(19) 0.0377(5) Uani 1 1 d . . .
H11A H 0.5712 0.1605 0.3478 0.045 Uiso 1 1 calc R . .
H11B H 0.5884 0.1141 0.4651 0.045 Uiso 1 1 calc R . .
C12 C 0.6869(3) -0.0346(3) 0.3698(2) 0.0455(6) Uani 1 1 d . . .
H12A H 0.7713 -0.0773 0.4095 0.055 Uiso 1 1 calc R . .
H12B H 0.6103 -0.0800 0.3901 0.055 Uiso 1 1 calc R . .
C13 C 0.7238(3) -0.0541(2) 0.25782(19) 0.0368(5) Uani 1 1 d . . .
C14 C 0.6854(3) -0.1421(3) 0.1971(2) 0.0477(7) Uani 1 1 d . . .
H14 H 0.6298 -0.2034 0.2171 0.057 Uiso 1 1 calc R . .
C15 C 0.8149(3) -0.0262(3) 0.1054(2) 0.0425(6) Uani 1 1 d . . .
H15 H 0.8644 0.0055 0.0496 0.051 Uiso 1 1 calc R . .
C16 C 0.6844(4) 0.3604(5) -0.0499(3) 0.1051(16) Uani 1 1 d . . .
H16A H 0.7010 0.2728 -0.0756 0.158 Uiso 1 1 calc R A 2
H16B H 0.6459 0.4261 -0.1036 0.158 Uiso 1 1 calc R A 2
H16C H 0.6164 0.3670 0.0074 0.158 Uiso 1 1 calc R A 2
C17 C 0.9459(4) 0.3766(4) -0.1269(2) 0.0757(11) Uani 1 1 d . . .
H17A H 1.0435 0.3836 -0.1164 0.113 Uiso 1 1 calc R B 2
H17B H 0.8999 0.4476 -0.1745 0.113 Uiso 1 1 calc R B 2
H17C H 0.9473 0.2921 -0.1543 0.113 Uiso 1 1 calc R B 2
C18 C 0.5636(4) -0.1510(4) -0.1080(3) 0.0804(12) Uani 1 1 d . . .
H18A H 0.5142 -0.1889 -0.1572 0.121 Uiso 1 1 calc R . .
H18B H 0.5998 -0.0788 -0.1414 0.121 Uiso 1 1 calc R . .
H18C H 0.4975 -0.1180 -0.0528 0.121 Uiso 1 1 calc R . .
Nd1 Nd 0.930463(12) 0.207869(11) 0.238693(8) 0.02518(4) Uani 1 1 d . C .
N1 N 0.99512(19) 0.27741(17) 0.41207(13) 0.0264(4) Uani 1 1 d . . .
N2 N 0.7641(2) 0.17023(18) 0.40212(14) 0.0303(4) Uani 1 1 d . . .
N3 N 0.8059(2) 0.01932(19) 0.19922(15) 0.0356(4) Uani 1 1 d . . .
N4 N 0.7438(2) -0.1234(2) 0.10152(18) 0.0469(5) Uani 1 1 d . . .
H4A H 0.7364 -0.1663 0.0482 0.056 Uiso 1 1 calc R . .
N5 N 1.1693(3) -0.0366(2) 0.24211(18) 0.0439(5) Uani 1 1 d . . .
N6 N 0.6853(2) 0.45119(19) 0.22413(15) 0.0329(4) Uani 1 1 d . . .
O1 O 0.66325(19) 0.33823(17) 0.20829(15) 0.0443(4) Uani 1 1 d . . .
O2 O 0.5854(2) 0.5515(2) 0.2204(2) 0.0692(7) Uani 1 1 d . . .
O3 O 1.1023(2) 0.00744(18) 0.32338(13) 0.0481(5) Uani 1 1 d . . .
O4 O 0.8119(2) 0.45658(17) 0.24282(15) 0.0471(5) Uani 1 1 d . . .
O5 O 1.1274(2) 0.02613(18) 0.15759(13) 0.0431(4) Uani 1 1 d . . .
O6 O 1.2691(3) -0.1357(2) 0.2454(2) 0.0816(8) Uani 1 1 d . . .
O7 O 0.9193(2) 0.26436(19) 0.05614(12) 0.0469(4) Uani 1 1 d . . .
O8 O 0.6814(2) -0.2508(2) -0.06765(14) 0.0490(5) Uani 1 1 d . . .
H8A H 0.7426 -0.2724 -0.1135 0.073 Uiso 1 1 calc R . .
O9 O 1.13822(17) 0.30126(16) 0.23432(11) 0.0322(3) Uani 1 1 d . . .
S1 S 0.84946(11) 0.38854(9) -0.00924(6) 0.0515(3) Uani 0.827(2) 1 d P C 2
S1' S 0.8686(6) 0.2840(4) -0.0525(3) 0.0550(15) Uani 0.173(2) 1 d P C 1

loop_
_atom_site_aniso_label
_atom_site_aniso_U_11
_atom_site_aniso_U_22
_atom_site_aniso_U_33
_atom_site_aniso_U_23
_atom_site_aniso_U_13
_atom_site_aniso_U_12
C1 0.0253(11) 0.0295(11) 0.0311(11) -0.0063(9) -0.0042(9) -0.0018(9)
C2 0.0295(12) 0.0436(13) 0.0370(13) -0.0051(10) -0.0002(10) -0.0108(10)
C3 0.0343(13) 0.0500(15) 0.0517(16) -0.0103(12) -0.0052(12) -0.0163(12)
C4 0.0431(14) 0.0442(14) 0.0397(14) -0.0102(11) -0.0129(11) -0.0146(12)
C5 0.0373(13) 0.0268(11) 0.0300(11) -0.0041(9) -0.0073(9) -0.0038(9)
C6 0.0288(11) 0.0234(10) 0.0271(10) -0.0030(8) -0.0053(9) -0.0020(8)
C7 0.0526(15) 0.0317(12) 0.0256(11) -0.0065(9) -0.0086(10) -0.0073(11)
C8 0.0504(15) 0.0345(12) 0.0220(10) -0.0047(9) 0.0012(10) -0.0086(11)
C9 0.0353(12) 0.0271(10) 0.0226(10) -0.0011(8) -0.0006(9) -0.0045(9)
C10 0.0355(12) 0.0319(11) 0.0244(10) -0.0002(9) 0.0040(9) -0.0078(10)
C11 0.0357(13) 0.0447(14) 0.0361(13) -0.0046(11) 0.0064(10) -0.0169(11)
C12 0.0597(18) 0.0385(14) 0.0424(14) 0.0017(11) 0.0066(13) -0.0220(13)
C13 0.0395(13) 0.0296(11) 0.0433(14) -0.0041(10) -0.0011(11) -0.0115(10)
C14 0.0533(17) 0.0403(14) 0.0556(17) -0.0116(13) -0.0009(13) -0.0210(13)
C15 0.0405(14) 0.0467(15) 0.0429(14) -0.0140(12) 0.0029(11) -0.0126(12)
C16 0.055(2) 0.186(5) 0.063(2) 0.019(3) -0.0164(19) -0.008(3)
C17 0.086(3) 0.086(3) 0.0447(17) 0.0263(17) 0.0064(17) -0.008(2)
C18 0.0415(18) 0.091(3) 0.106(3) -0.046(2) -0.0098(19) 0.0021(18)
Nd1 0.02801(7) 0.02883(7) 0.01976(6) -0.00198(4) -0.00076(4) -0.00854(5)
N1 0.0305(10) 0.0271(9) 0.0214(8) -0.0021(7) -0.0018(7) -0.0057(7)
N2 0.0311(10) 0.0320(10) 0.0283(9) -0.0033(8) 0.0027(8) -0.0085(8)
N3 0.0378(11) 0.0366(11) 0.0351(10) -0.0093(9) 0.0022(9) -0.0124(9)
N4 0.0499(14) 0.0447(12) 0.0500(13) -0.0222(11) -0.0044(11) -0.0127(11)
N5 0.0455(13) 0.0325(11) 0.0507(13) -0.0005(10) 0.0040(11) -0.0041(10)
N6 0.0334(11) 0.0318(10) 0.0328(10) -0.0039(8) 0.0011(8) -0.0056(8)
O1 0.0363(10) 0.0398(10) 0.0600(12) -0.0025(9) -0.0029(8) -0.0149(8)
O2 0.0476(13) 0.0444(12) 0.109(2) -0.0028(12) -0.0126(13) 0.0043(10)
O3 0.0600(12) 0.0416(10) 0.0346(9) 0.0005(8) 0.0023(9) 0.0034(9)
O4 0.0417(10) 0.0407(10) 0.0623(12) -0.0123(9) -0.0132(9) -0.0118(8)
O5 0.0478(11) 0.0448(10) 0.0348(9) -0.0063(8) 0.0043(8) -0.0069(8)
O6 0.0791(18) 0.0573(14) 0.0838(17) 0.0048(13) 0.0158(14) 0.0289(13)
O7 0.0514(11) 0.0606(12) 0.0241(8) 0.0071(8) -0.0059(8) -0.0054(9)
O8 0.0491(12) 0.0596(12) 0.0410(10) -0.0173(9) 0.0109(9) -0.0163(10)
O9 0.0308(8) 0.0443(9) 0.0239(7) -0.0050(7) 0.0015(6) -0.0132(7)
S1 0.0675(6) 0.0483(5) 0.0289(4) -0.0002(3) -0.0049(4) 0.0067(4)
S1' 0.084(3) 0.041(2) 0.038(2) 0.0014(17) -0.023(2) -0.007(2)

loop_
_atom_type_symbol
_atom_type_description
_atom_type_scat_dispersion_real
_atom_type_scat_dispersion_imag
_atom_type_scat_source
C C 0.0033 0.0016 'International Tables Vol C Tables 4.2.6.8 and 6.1.1.4'
H H 0.0000 0.0000 'International Tables Vol C Tables 4.2.6.8 and 6.1.1.4'
O O 0.0106 0.0060 'International Tables Vol C Tables 4.2.6.8 and 6.1.1.4'
Nd Nd -0.1943 3.0179 'International Tables Vol C Tables 4.2.6.8 and 6.1.1.4'
N N 0.0061 0.0033 'International Tables Vol C Tables 4.2.6.8 and 6.1.1.4'
S S 0.1246 0.1234 'International Tables Vol C Tables 4.2.6.8 and 6.1.1.4'

loop_
_geom_angle_atom_site_label_1
_geom_angle_atom_site_label_2
_geom_angle_atom_site_label_3
_geom_angle
O9 C1 C2 124.8(2)
O9 C1 C6 118.05(19)
C2 C1 C6 117.1(2)
C1 C2 C3 120.5(2)
C4 C3 C2 122.9(2)
C3 C4 C5 119.1(2)
C4 C5 C7 124.8(2)
C4 C5 C6 118.7(2)
C7 C5 C6 116.5(2)
N1 C6 C5 122.3(2)
N1 C6 C1 116.01(18)
C5 C6 C1 121.7(2)
C8 C7 C5 120.5(2)
C7 C8 C9 118.9(2)
N1 C9 C8 122.4(2)
N1 C9 C10 115.51(18)
C8 C9 C10 122.1(2)
N2 C10 C9 120.0(2)
N2 C11 C12 110.2(2)
C13 C12 C11 115.4(2)
C14 C13 N3 108.7(2)
C14 C13 C12 128.1(2)
N3 C13 C12 123.2(2)
N4 C14 C13 106.8(2)
N3 C15 N4 111.3(2)
O9 Nd1 O7 86.15(6)
O9 Nd1 O3 82.89(6)
O7 Nd1 O3 125.10(6)
O9 Nd1 N1 65.13(5)
O7 Nd1 N1 145.01(6)
O3 Nd1 N1 72.97(6)
O9 Nd1 O4 78.94(6)
O7 Nd1 O4 80.91(6)
O3 Nd1 O4 147.08(6)
N1 Nd1 O4 74.53(6)
O9 Nd1 O5 77.23(6)
O7 Nd1 O5 75.05(6)
O3 Nd1 O5 50.06(6)
N1 Nd1 O5 114.54(6)
O4 Nd1 O5 147.01(6)
O9 Nd1 N3 150.94(6)
O7 Nd1 N3 85.35(6)
O3 Nd1 N3 79.47(6)
N1 Nd1 N3 129.42(6)
O4 Nd1 N3 126.78(6)
O5 Nd1 N3 73.73(6)
O9 Nd1 O1 126.36(5)
O7 Nd1 O1 74.99(6)
O3 Nd1 O1 147.98(6)
N1 Nd1 O1 105.38(6)
O4 Nd1 O1 49.05(5)
O5 Nd1 O1 139.81(6)
N3 Nd1 O1 77.73(6)
O9 Nd1 N2 127.15(5)
O7 Nd1 N2 141.72(6)
O3 Nd1 N2 82.15(6)
N1 Nd1 N2 62.02(6)
O4 Nd1 N2 87.26(6)
O5 Nd1 N2 125.46(6)
N3 Nd1 N2 72.97(6)
O1 Nd1 N2 69.87(6)
O9 Nd1 N5 78.56(6)
O7 Nd1 N5 100.13(6)
O3 Nd1 N5 24.99(6)
N1 Nd1 N5 93.57(6)
O4 Nd1 N5 157.35(6)
O5 Nd1 N5 25.08(6)
N3 Nd1 N5 75.69(6)
O1 Nd1 N5 153.28(6)
N2 Nd1 N5 104.36(6)
O9 Nd1 N6 102.65(5)
O7 Nd1 N6 77.23(6)
O3 Nd1 N6 157.56(6)
N1 Nd1 N6 89.47(5)
O4 Nd1 N6 24.33(5)
O5 Nd1 N6 152.23(5)
N3 Nd1 N6 102.46(6)
O1 Nd1 N6 24.73(5)
N2 Nd1 N6 77.20(6)
N5 Nd1 N6 176.96(5)
C9 N1 C6 119.35(18)
C9 N1 Nd1 123.32(14)
C6 N1 Nd1 117.31(13)
C10 N2 C11 117.21(19)
C10 N2 Nd1 119.05(14)
C11 N2 Nd1 123.72(14)
C15 N3 C13 105.53(19)
C15 N3 Nd1 120.82(16)
C13 N3 Nd1 133.64(15)
C15 N4 C14 107.6(2)
O6 N5 O3 121.3(2)
O6 N5 O5 121.8(2)
O3 N5 O5 117.0(2)
O6 N5 Nd1 178.4(2)
O3 N5 Nd1 57.68(12)
O5 N5 Nd1 59.30(12)
O2 N6 O4 121.9(2)
O2 N6 O1 120.7(2)
O4 N6 O1 117.35(19)
O2 N6 Nd1 178.58(18)
O4 N6 Nd1 57.31(11)
O1 N6 Nd1 60.06(11)
N6 O1 Nd1 95.21(13)
N5 O3 Nd1 97.33(14)
N6 O4 Nd1 98.36(13)
N5 O5 Nd1 95.61(13)
S1' O7 S1 47.83(17)
S1' O7 Nd1 161.6(2)
S1 O7 Nd1 134.07(11)
C1 O9 Nd1 123.39(13)
O7 S1 C17 105.53(15)
O7 S1 C16 105.91(18)
C17 S1 C16 99.24(19)

loop_
_geom_bond_atom_site_label_1
_geom_bond_atom_site_label_2
_geom_bond_distance
C1 O9 1.324(2)
C1 C2 1.384(3)
C1 C6 1.440(3)
C2 C3 1.410(3)
C3 C4 1.368(4)
C4 C5 1.409(3)
C5 C7 1.417(3)
C5 C6 1.424(3)
C6 N1 1.354(3)
C7 C8 1.368(3)
C8 C9 1.408(3)
C9 N1 1.329(3)
C9 C10 1.471(3)
C10 N2 1.272(3)
C11 N2 1.469(3)
C11 C12 1.523(3)
C12 C13 1.498(3)
C13 C14 1.361(3)
C13 N3 1.381(3)
C14 N4 1.359(3)
C15 N3 1.328(3)
C15 N4 1.334(3)
C16 S1 1.764(4)
C17 S1 1.746(3)
C18 O8 1.422(4)
Nd1 O9 2.3814(15)
Nd1 O7 2.4045(16)
Nd1 O3 2.5324(18)
Nd1 N1 2.5485(16)
Nd1 O4 2.5523(18)
Nd1 O5 2.5679(18)
Nd1 N3 2.5835(18)
Nd1 O1 2.6107(18)
Nd1 N2 2.6552(18)
Nd1 N5 2.972(2)
Nd1 N6 3.000(2)
N5 O6 1.220(3)
N5 O3 1.266(3)
N5 O5 1.266(3)
N6 O2 1.229(3)
N6 O4 1.249(3)
N6 O1 1.260(2)
O7 S1' 1.495(4)
O7 S1 1.5179(19)

loop_
_geom_hbond_atom_site_label_D
_geom_hbond_atom_site_label_H
_geom_hbond_atom_site_label_A
_geom_hbond_distance_DH
_geom_hbond_distance_HA
_geom_hbond_distance_DA
_geom_hbond_angle_DHA
_geom_hbond_site_symmetry_A
N4 H4A O8 0.86 1.94 2.785(3) 169.4 .
O8 H8A O9 0.82 1.90 2.707(2) 170.1 2_755
